data_7060165
loop_
_publ_author_name
'Popov, Roman A.'
'Mikherdov, Alexander S.'
'Novikov, Alexander S.'
'Myznikov, Leonid V.'
'Boyarskiy, Vadim P.'

_publ_section_title
;
 PdII- and PtII-mediated coupling of aryl isocyanides with N-heterocyclic
 thiones
;
_journal_issue 4
_journal_name_full 'New Journal of Chemistry'
_journal_page_first 1785
_journal_page_last 1789
_journal_paper_doi 10.1039/D0NJ05386D
_journal_volume 45
_journal_year 2021
_chemical_formula_moiety 'C21 H22 Cl N5 Pt S, C H Cl3'
_chemical_formula_sum 'C22 H23 Cl4 N5 Pt S'
_chemical_formula_weight 726.40
_space_group_crystal_system monoclinic
_space_group_IT_number 14
_space_group_name_Hall '-P 2ybc'
_space_group_name_H-M_alt 'P 1 21/c 1'
_atom_sites_solution_hydrogens mixed
_atom_sites_solution_primary dual
_audit_creation_date 2020-10-28
_audit_creation_method
;
Olex2 1.2
(compiled 2018.05.29 svn.r3508 for OlexSys, GUI svn.r5506)
;
_audit_update_record
;
2020-10-28 deposited with the CCDC.	2020-11-25 downloaded from the CCDC.
;
_cell_angle_alpha 90
_cell_angle_beta 91.722(2)
_cell_angle_gamma 90
_cell_formula_units_Z 4
_cell_length_a 17.1744(4)
_cell_length_b 7.7314(3)
_cell_length_c 20.6353(5)
_cell_measurement_reflns_used 3913
_cell_measurement_temperature 273
_cell_measurement_theta_max 27.0800
_cell_measurement_theta_min 3.1230
_cell_volume 2738.76(14)
_computing_cell_refinement
;
CrysAlisPro, Agilent Technologies,
Version 1.171.36.32 (release 02-08-2013 CrysAlis171 .NET)
(compiled Aug  2 2013,16:46:58)
;
_computing_data_collection
;
CrysAlisPro, Agilent Technologies,
Version 1.171.36.32 (release 02-08-2013 CrysAlis171 .NET)
(compiled Aug  2 2013,16:46:58)
;
_computing_data_reduction
;
CrysAlisPro, Agilent Technologies,
Version 1.171.36.32 (release 02-08-2013 CrysAlis171 .NET)
(compiled Aug  2 2013,16:46:58)
;
_computing_molecular_graphics 'Olex2 (Dolomanov et al., 2009)'
_computing_publication_material 'Olex2 (Dolomanov et al., 2009)'
_computing_structure_refinement 'ShelXL (Sheldrick, 2015)'
_computing_structure_solution 'ShelXT (Sheldrick, 2015)'
_diffrn_ambient_temperature 273
_diffrn_detector_area_resol_mean 16.2096
_diffrn_measured_fraction_theta_full 0.999
_diffrn_measured_fraction_theta_max 0.999
_diffrn_measurement_details
;
#__ type_ start__ end____ width___ exp.time_
  1 omega  -96.00  -62.00   1.0000    2.0500
omega____ theta____ kappa____ phi______ frames
    -      -22.5803 -178.0000   30.0000 34

#__ type_ start__ end____ width___ exp.time_
  2 omega  -31.00   95.00   1.0000    2.0500
omega____ theta____ kappa____ phi______ frames
    -       23.5178    0.0000 -150.0000 126

#__ type_ start__ end____ width___ exp.time_
  3 omega    8.00   77.00   1.0000    2.0500
omega____ theta____ kappa____ phi______ frames
    -       23.5178   38.0000   90.0000 69

#__ type_ start__ end____ width___ exp.time_
  4 omega  -36.00   48.00   1.0000    2.0500
omega____ theta____ kappa____ phi______ frames
    -       23.5178  -77.0000  120.0000 84

#__ type_ start__ end____ width___ exp.time_
  5 omega   74.00  100.00   1.0000    2.0500
omega____ theta____ kappa____ phi______ frames
    -       23.5178 -178.0000 -180.0000 26

#__ type_ start__ end____ width___ exp.time_
  6 omega    4.00    7.00   1.0000    2.0500
omega____ theta____ kappa____ phi______ frames
    -       23.5178   77.0000  -60.0000 3
;
_diffrn_measurement_device_type 'Xcalibur, Eos'
_diffrn_measurement_method '\w scans'
_diffrn_orient_matrix_UB_11 0.0376653000
_diffrn_orient_matrix_UB_12 0.0132584000
_diffrn_orient_matrix_UB_13 -0.0122819000
_diffrn_orient_matrix_UB_21 -0.0047463000
_diffrn_orient_matrix_UB_22 -0.0743284000
_diffrn_orient_matrix_UB_23 -0.0198864000
_diffrn_orient_matrix_UB_31 -0.0162935000
_diffrn_orient_matrix_UB_32 0.0521404000
_diffrn_orient_matrix_UB_33 -0.0252253000
_diffrn_radiation_monochromator graphite
_diffrn_radiation_type MoK\a
_diffrn_radiation_wavelength 0.71073
_diffrn_reflns_av_R_equivalents 0.0475
_diffrn_reflns_av_unetI/netI 0.0605
_diffrn_reflns_Laue_measured_fraction_full 0.999
_diffrn_reflns_Laue_measured_fraction_max 0.999
_diffrn_reflns_limit_h_max 22
_diffrn_reflns_limit_h_min -22
_diffrn_reflns_limit_k_max 10
_diffrn_reflns_limit_k_min -9
_diffrn_reflns_limit_l_max 26
_diffrn_reflns_limit_l_min -26
_diffrn_reflns_number 17663
_diffrn_reflns_point_group_measured_fraction_full 0.999
_diffrn_reflns_point_group_measured_fraction_max 0.999
_diffrn_reflns_theta_full 25.242
_diffrn_reflns_theta_max 27.500
_diffrn_reflns_theta_min 2.814
_diffrn_source 'Enhance (Mo) X-ray Source'
_exptl_absorpt_coefficient_mu 5.610
_exptl_absorpt_correction_T_max 1.00000
_exptl_absorpt_correction_T_min 0.38894
_exptl_absorpt_correction_type multi-scan
_exptl_absorpt_process_details
;
CrysAlisPro, Agilent Technologies,
Version 1.171.36.32 (release 02-08-2013 CrysAlis171 .NET)
(compiled Aug  2 2013,16:46:58)
Empirical absorption correction using spherical harmonics,
 implemented in SCALE3 ABSPACK scaling algorithm.
;
_exptl_crystal_colour 'clear greenish yellow'
_exptl_crystal_colour_lustre clear
_exptl_crystal_colour_modifier greenish
_exptl_crystal_colour_primary yellow
_exptl_crystal_density_diffrn 1.762
_exptl_crystal_description prism
_exptl_crystal_F_000 1408
_exptl_crystal_size_max 0.1
_exptl_crystal_size_mid 0.1
_exptl_crystal_size_min 0.1
_refine_diff_density_max 0.782
_refine_diff_density_min -1.607
_refine_diff_density_rms 0.134
_refine_ls_extinction_method none
_refine_ls_goodness_of_fit_ref 1.065
_refine_ls_hydrogen_treatment mixed
_refine_ls_matrix_type full
_refine_ls_number_parameters 334
_refine_ls_number_reflns 6281
_refine_ls_number_restraints 0
_refine_ls_restrained_S_all 1.065
_refine_ls_R_factor_all 0.0628
_refine_ls_R_factor_gt 0.0407
_refine_ls_shift/su_max 0.001
_refine_ls_shift/su_mean 0.000
_refine_ls_structure_factor_coef Fsqd
_refine_ls_weighting_details 'w=1/[\s^2^(Fo^2^)+(0.0243P)^2^+0.3582P] where P=(Fo^2^+2Fc^2^)/3'
_refine_ls_weighting_scheme calc
_refine_ls_wR_factor_gt 0.0729
_refine_ls_wR_factor_ref 0.0824
_reflns_Friedel_coverage 0.000
_reflns_number_gt 4750
_reflns_number_total 6281
_reflns_threshold_expression 'I > 2\s(I)'
_cod_data_source_file d0nj05386d3.cif
_cod_data_source_block 8a
_cod_depositor_comments 'Adding full bibliography for 7060163--7060166.cif.'
_cod_database_code 7060165
_shelx_shelxl_version_number 2018/3
_chemical_oxdiff_formula 'C21 H22 Cl N5 Pt S'
_shelx_space_group_comment
;
The symmetry employed for this shelxl refinement is uniquely defined
by the following loop, which should always be used as a source of
symmetry information in preference to the above space-group names.
They are only intended as comments.
;
_shelx_estimated_absorpt_t_max 0.604
_shelx_estimated_absorpt_t_min 0.604
_reflns_odcompleteness_completeness 99.85
_reflns_odcompleteness_iscentric 1
_reflns_odcompleteness_theta 28.51
_olex2_refinement_description
;
1. Others
 Fixed Sof: Cl1S(0.5) Cl2(0.5) Cl2S(0.5) Cl3S(0.5) Cl3(0.5) Cl4(0.5)
 Fixed Uiso: H20(0.055) H21A(0.084) H21B(0.084) H21C(0.084) H6(0.1) H9A(0.132)
 H9B(0.132) H9C(0.132) H8A(0.126) H8B(0.126) H8C(0.126) H4(0.101) H5(0.113)
 H15(0.16) H18A(0.181) H18B(0.181) H18C(0.181) H14(0.192) H13(0.167)
 H17A(0.186) H17B(0.186) H17C(0.186)
 Fixed X: H20(0.561014) H21A(0.609065) H21B(0.599511) H21C(0.544051)
 H6(0.189879) H9A(0.346852) H9B(0.311944) H9C(0.369465) H8A(0.252421)
 H8B(0.161395) H8C(0.211371) H4(0.094669) H5(0.086776) H15(-0.027138)
 H18A(0.153492) H18B(0.101432) H18C(0.156732) H14(-0.122978) H13(-0.098648)
 H17A(0.066972) H17B(-0.015437) H17C(0.055974)
 Fixed Y: H20(0.904459) H21A(0.993517) H21B(1.120237) H21C(1.135867)
 H6(0.103217) H9A(0.323765) H9B(0.137471) H9C(0.209737) H8A(0.731734)
 H8B(0.746843) H8C(0.806861) H4(0.493046) H5(0.22152) H15(0.14274)
 H18A(0.29654) H18B(0.130022) H18C(0.172845) H14(0.314919) H13(0.575449)
 H17A(0.752564) H17B(0.81527) H17C(0.828144)
 Fixed Z: H20(0.747807) H21A(0.602028) H21B(0.660561) H21C(0.599103)
 H6(0.677454) H9A(0.62001) H9B(0.626647) H9C(0.680513) H8A(0.799758)
 H8B(0.795208) H8C(0.736982) H4(0.771962) H5(0.731965) H15(0.545701)
 H18A(0.500859) H18B(0.501404) H18C(0.561077) H14(0.587973) H13(0.631833)
 H17A(0.671915) H17B(0.647061) H17C(0.601741)
;
_olex2_submission_special_instructions 'No special instructions were received'

loop_
_space_group_symop_operation_xyz
'x, y, z'
'-x, y+1/2, -z+1/2'
'-x, -y, -z'
'x, -y-1/2, z-1/2'

loop_
_atom_site_label
_atom_site_type_symbol
_atom_site_fract_x
_atom_site_fract_y
_atom_site_fract_z
_atom_site_U_iso_or_equiv
_atom_site_adp_type
_atom_site_occupancy
_atom_site_site_symmetry_order
_atom_site_calc_flag
_atom_site_refinement_flags_posn
_atom_site_refinement_flags_adp
_atom_site_refinement_flags_occupancy
_atom_site_disorder_assembly
_atom_site_disorder_group
Pt1 Pt 0.30342(2) 0.73745(3) 0.57273(2) 0.03129(7) Uani 1 1 d . . . . .
S1 S 0.41453(8) 0.8946(2) 0.55219(6) 0.0409(4) Uani 1 1 d . . . . .
Cl1 Cl 0.25784(8) 0.8232(2) 0.46824(6) 0.0489(4) Uani 1 1 d . . . . .
N1 N 0.3325(2) 0.5792(6) 0.70660(19) 0.0361(10) Uani 1 1 d . . . . .
N2 N 0.4226(2) 0.7696(6) 0.67187(19) 0.0369(11) Uani 1 1 d . . . . .
C10 C 0.2071(3) 0.6156(8) 0.5831(2) 0.0426(14) Uani 1 1 d . . . . .
N5 N 0.1459(2) 0.5540(7) 0.5806(2) 0.0442(12) Uani 1 1 d . . . . .
Cl1S Cl 0.3668(5) 1.1781(10) 0.9726(3) 0.111(3) Uani 0.5 1 d . . P A -1
C1 C 0.3489(3) 0.6746(7) 0.6599(2) 0.0325(12) Uani 1 1 d . . . . .
N3 N 0.5183(2) 0.9373(6) 0.6557(2) 0.0395(11) Uani 1 1 d . . . . .
C19 C 0.4540(3) 0.8685(7) 0.6273(2) 0.0329(12) Uani 1 1 d . . . . .
N4 N 0.4653(3) 0.7713(6) 0.7301(2) 0.0454(13) Uani 1 1 d . . . . .
C2 C 0.2637(3) 0.4804(8) 0.7096(2) 0.0407(14) Uani 1 1 d . . . . .
C11 C 0.0715(3) 0.4843(11) 0.5826(3) 0.059(2) Uani 1 1 d . . . . .
C7 C 0.2606(4) 0.3125(9) 0.6855(3) 0.0569(18) Uani 1 1 d . . . . .
C20 C 0.5219(3) 0.8751(8) 0.7177(3) 0.0460(15) Uani 1 1 d . . . . .
H20 H 0.561014 0.904459 0.747807 0.055 Uiso 1 1 calc R . . . .
C21 C 0.5723(3) 1.0568(8) 0.6269(3) 0.0561(18) Uani 1 1 d . . . . .
H21A H 0.609065 0.993517 0.602028 0.084 Uiso 1 1 calc GR . . . .
H21B H 0.599511 1.120237 0.660561 0.084 Uiso 1 1 calc GR . . . .
H21C H 0.544051 1.135867 0.599103 0.084 Uiso 1 1 calc GR . . . .
C16 C 0.0599(5) 0.3219(13) 0.5573(3) 0.081(3) Uani 1 1 d . . . . .
Cl2 Cl 0.4400(6) 1.0335(15) 0.9287(7) 0.253(8) Uani 0.5 1 d . . P A 1
Cl2S Cl 0.2732(6) 1.1880(14) 0.8603(5) 0.179(4) Uani 0.5 1 d . . P A -1
Cl3S Cl 0.4145(9) 1.0099(9) 0.8635(9) 0.272(8) Uani 0.5 1 d . . P A -1
Cl3 Cl 0.3361(9) 1.0744(16) 0.8339(3) 0.203(6) Uani 0.5 1 d . . P A 1
C3 C 0.2024(4) 0.5467(10) 0.7432(3) 0.0562(17) Uani 1 1 d . . . . .
C6 C 0.1934(5) 0.2152(10) 0.6938(4) 0.084(3) Uani 1 1 d . . . . .
H6 H 0.189879 0.103217 0.677454 0.100 Uiso 1 1 calc R . . . .
C9 C 0.3283(5) 0.2392(9) 0.6500(4) 0.088(3) Uani 1 1 d . . . . .
H9A H 0.346852 0.323765 0.620010 0.132 Uiso 1 1 calc GR . . . .
H9B H 0.311944 0.137471 0.626647 0.132 Uiso 1 1 calc GR . . . .
H9C H 0.369465 0.209737 0.680513 0.132 Uiso 1 1 calc GR . . . .
C8 C 0.2073(5) 0.7237(10) 0.7713(4) 0.084(3) Uani 1 1 d . . . . .
H8A H 0.252421 0.731734 0.799758 0.126 Uiso 1 1 calc GR . . . .
H8B H 0.161395 0.746843 0.795208 0.126 Uiso 1 1 calc GR . . . .
H8C H 0.211371 0.806861 0.736982 0.126 Uiso 1 1 calc GR . . . .
C4 C 0.1366(4) 0.4473(13) 0.7502(3) 0.085(3) Uani 1 1 d . . . . .
H4 H 0.094669 0.493046 0.771962 0.101 Uiso 1 1 calc R . . . .
C12 C 0.0149(4) 0.5847(15) 0.6095(4) 0.085(3) Uani 1 1 d . . . . .
C5 C 0.1318(6) 0.2861(13) 0.7265(4) 0.094(3) Uani 1 1 d . . . . .
H5 H 0.086776 0.221520 0.731965 0.113 Uiso 1 1 calc R . . . .
C15 C -0.0156(7) 0.2534(16) 0.5608(5) 0.133(6) Uani 1 1 d . . . . .
H15 H -0.027138 0.142740 0.545701 0.160 Uiso 1 1 calc R . . . .
C1S C 0.3408(7) 1.0585(12) 0.9083(5) 0.103(4) Uani 1 1 d . . . . .
C18 C 0.1235(7) 0.2214(11) 0.5275(5) 0.121(4) Uani 1 1 d . . . . .
H18A H 0.153492 0.296540 0.500859 0.181 Uiso 1 1 calc GR . . . .
H18B H 0.101432 0.130022 0.501404 0.181 Uiso 1 1 calc GR . . . .
H18C H 0.156732 0.172845 0.561077 0.181 Uiso 1 1 calc GR . . . .
C14 C -0.0723(7) 0.357(2) 0.5875(5) 0.160(9) Uani 1 1 d . . . . .
H14 H -0.122978 0.314919 0.587973 0.192 Uiso 1 1 calc R . . . .
C13 C -0.0589(5) 0.514(2) 0.6126(4) 0.139(6) Uani 1 1 d . . . . .
H13 H -0.098648 0.575449 0.631833 0.167 Uiso 1 1 calc R . . . .
C17 C 0.0321(6) 0.7607(12) 0.6348(5) 0.124(4) Uani 1 1 d . . . . .
H17A H 0.066972 0.752564 0.671915 0.186 Uiso 1 1 calc GR . . . .
H17B H -0.015437 0.815270 0.647061 0.186 Uiso 1 1 calc GR . . . .
H17C H 0.055974 0.828144 0.601741 0.186 Uiso 1 1 calc GR . . . .
Cl4 Cl 0.3047(9) 1.2125(13) 0.9531(7) 0.260(7) Uani 0.5 1 d . . P A 1
H1S H 0.312(4) 0.974(9) 0.915(3) 0.07(2) Uiso 1 1 d . . . . .

loop_
_atom_site_aniso_label
_atom_site_aniso_U_11
_atom_site_aniso_U_22
_atom_site_aniso_U_33
_atom_site_aniso_U_23
_atom_site_aniso_U_13
_atom_site_aniso_U_12
Pt1 0.02783(11) 0.03617(13) 0.02984(11) -0.00100(10) 0.00050(8) -0.00162(10)
S1 0.0380(7) 0.0554(10) 0.0294(6) 0.0037(7) -0.0008(6) -0.0117(7)
Cl1 0.0445(8) 0.0605(10) 0.0408(7) 0.0105(7) -0.0107(6) -0.0073(8)
N1 0.038(3) 0.036(3) 0.034(2) 0.007(2) 0.002(2) -0.003(2)
N2 0.034(2) 0.047(3) 0.029(2) -0.002(2) 0.0030(19) -0.005(2)
C10 0.042(3) 0.050(4) 0.035(3) -0.001(3) 0.000(3) 0.007(3)
N5 0.031(3) 0.059(3) 0.043(3) 0.003(2) -0.002(2) -0.009(2)
Cl1S 0.171(7) 0.095(5) 0.066(3) 0.003(3) -0.009(4) -0.037(5)
C1 0.031(3) 0.034(3) 0.033(3) -0.006(2) 0.003(2) -0.002(2)
N3 0.035(2) 0.048(3) 0.036(2) -0.004(2) -0.001(2) -0.007(2)
C19 0.031(3) 0.038(3) 0.030(3) -0.002(2) 0.005(2) -0.001(2)
N4 0.044(3) 0.061(4) 0.031(2) 0.001(2) -0.011(2) -0.005(3)
C2 0.045(3) 0.046(4) 0.030(3) 0.009(3) -0.004(3) -0.003(3)
C11 0.032(3) 0.097(6) 0.046(4) 0.018(4) -0.006(3) -0.023(4)
C7 0.068(5) 0.042(4) 0.059(4) 0.015(3) -0.016(4) -0.004(4)
C20 0.043(3) 0.057(4) 0.037(3) -0.009(3) -0.007(3) -0.012(3)
C21 0.054(4) 0.064(5) 0.050(4) -0.006(3) -0.001(3) -0.027(4)
C16 0.085(6) 0.105(7) 0.052(4) 0.026(5) -0.023(4) -0.053(6)
Cl2 0.180(8) 0.165(10) 0.405(16) 0.143(11) -0.135(11) -0.101(8)
Cl2S 0.183(8) 0.204(9) 0.145(7) 0.071(6) -0.075(6) -0.075(7)
Cl3S 0.361(16) 0.056(4) 0.419(18) -0.025(9) 0.329(14) -0.013(8)
Cl3 0.314(15) 0.211(13) 0.084(4) -0.028(5) 0.014(7) -0.145(11)
C3 0.055(4) 0.072(5) 0.042(3) 0.008(3) 0.007(3) -0.008(4)
C6 0.105(7) 0.064(6) 0.080(5) 0.025(4) -0.033(5) -0.039(5)
C9 0.107(7) 0.067(6) 0.089(6) -0.030(4) -0.017(5) 0.026(5)
C8 0.070(5) 0.102(7) 0.082(5) -0.012(5) 0.021(4) 0.022(5)
C4 0.063(5) 0.130(9) 0.061(5) 0.014(5) 0.013(4) -0.024(6)
C12 0.040(4) 0.155(9) 0.060(5) 0.032(5) 0.001(4) 0.002(6)
C5 0.090(7) 0.113(9) 0.080(6) 0.039(6) 0.002(5) -0.054(7)
C15 0.147(10) 0.166(13) 0.084(7) 0.044(7) -0.035(7) -0.111(10)
C1S 0.149(10) 0.070(6) 0.093(7) -0.015(6) 0.046(7) -0.050(7)
C18 0.173(11) 0.094(8) 0.092(7) -0.012(6) -0.041(8) -0.028(7)
C14 0.080(7) 0.32(2) 0.081(8) 0.072(11) -0.030(6) -0.114(12)
C13 0.040(5) 0.31(2) 0.070(6) 0.063(9) 0.004(4) -0.023(8)
C17 0.093(7) 0.171(12) 0.109(8) 0.012(7) 0.031(6) 0.076(8)
Cl4 0.325(16) 0.124(7) 0.342(17) -0.062(9) 0.215(13) -0.020(10)

loop_
_atom_type_symbol
_atom_type_description
_atom_type_scat_dispersion_real
_atom_type_scat_dispersion_imag
_atom_type_scat_source
C C 0.0033 0.0016 'International Tables Vol C Tables 4.2.6.8 and 6.1.1.4'
H H 0.0000 0.0000 'International Tables Vol C Tables 4.2.6.8 and 6.1.1.4'
Cl Cl 0.1484 0.1585 'International Tables Vol C Tables 4.2.6.8 and 6.1.1.4'
N N 0.0061 0.0033 'International Tables Vol C Tables 4.2.6.8 and 6.1.1.4'
Pt Pt -1.7033 8.3905 'International Tables Vol C Tables 4.2.6.8 and 6.1.1.4'
S S 0.1246 0.1234 'International Tables Vol C Tables 4.2.6.8 and 6.1.1.4'

loop_
_geom_angle_atom_site_label_1
_geom_angle_atom_site_label_2
_geom_angle_atom_site_label_3
_geom_angle
_geom_angle_site_symmetry_1
_geom_angle_site_symmetry_3
_geom_angle_publ_flag
S1 Pt1 Cl1 86.45(5) . . ?
C10 Pt1 S1 175.01(15) . . ?
C10 Pt1 Cl1 88.63(15) . . ?
C10 Pt1 C1 95.5(2) . . ?
C1 Pt1 S1 89.46(15) . . ?
C1 Pt1 Cl1 175.91(15) . . ?
C19 S1 Pt1 94.56(19) . . ?
C1 N1 C2 124.1(4) . . ?
C19 N2 C1 122.4(4) . . ?
C19 N2 N4 112.4(4) . . ?
N4 N2 C1 125.2(4) . . ?
N5 C10 Pt1 169.7(5) . . ?
C10 N5 C11 175.5(6) . . ?
C1S Cl1S Cl2 57.8(5) . . ?
Cl4 Cl1S Cl2 125.1(8) . . ?
Cl4 Cl1S C1S 68.2(7) . . ?
N1 C1 Pt1 138.2(4) . . ?
N1 C1 N2 112.0(4) . . ?
N2 C1 Pt1 109.8(3) . . ?
C19 N3 C20 106.3(4) . . ?
C19 N3 C21 127.0(4) . . ?
C20 N3 C21 126.7(4) . . ?
N2 C19 S1 123.2(4) . . ?
N2 C19 N3 105.8(4) . . ?
N3 C19 S1 130.9(4) . . ?
C20 N4 N2 102.4(4) . . ?
C7 C2 N1 120.9(6) . . ?
C3 C2 N1 118.4(5) . . ?
C3 C2 C7 120.4(6) . . ?
C16 C11 N5 117.9(7) . . ?
C16 C11 C12 125.0(7) . . ?
C12 C11 N5 117.1(7) . . ?
C2 C7 C6 118.9(8) . . ?
C2 C7 C9 120.3(6) . . ?
C6 C7 C9 120.8(7) . . ?
N4 C20 N3 113.1(4) . . ?
C11 C16 C15 116.7(10) . . ?
C11 C16 C18 122.3(7) . . ?
C15 C16 C18 120.9(10) . . ?
Cl3S Cl2 Cl1S 109.5(8) . . ?
Cl3S Cl2 C1S 61.0(6) . . ?
C1S Cl2 Cl1S 53.6(5) . . ?
Cl3 Cl2S C1S 54.5(5) . . ?
Cl3 Cl2S Cl4 103.1(6) . . ?
C1S Cl2S Cl4 51.0(5) . . ?
Cl2 Cl3S Cl3 125.2(8) . . ?
Cl2 Cl3S C1S 69.8(7) . . ?
Cl3 Cl3S C1S 57.9(6) . . ?
Cl2S Cl3 Cl3S 132.1(8) . . ?
Cl2S Cl3 C1S 72.7(7) . . ?
C1S Cl3 Cl3S 63.9(6) . . ?
C2 C3 C8 120.2(6) . . ?
C4 C3 C2 119.2(7) . . ?
C4 C3 C8 120.6(7) . . ?
C5 C6 C7 119.6(8) . . ?
C5 C4 C3 121.5(9) . . ?
C11 C12 C13 117.2(11) . . ?
C11 C12 C17 121.6(7) . . ?
C13 C12 C17 121.2(10) . . ?
C4 C5 C6 120.4(8) . . ?
C14 C15 C16 117.5(12) . . ?
Cl1S C1S Cl2 68.6(7) . . ?
Cl1S C1S Cl2S 106.4(7) . . ?
Cl2 C1S Cl2S 142.8(7) . . ?
Cl3S C1S Cl1S 112.6(10) . . ?
Cl3S C1S Cl2 49.2(7) . . ?
Cl3S C1S Cl2S 108.3(8) . . ?
Cl3S C1S Cl4 143.0(8) . . ?
Cl3 C1S Cl1S 139.0(7) . . ?
Cl3 C1S Cl2 105.6(9) . . ?
Cl3 C1S Cl2S 52.8(6) . . ?
Cl3 C1S Cl3S 58.2(7) . . ?
Cl3 C1S Cl4 119.6(11) . . ?
Cl4 C1S Cl1S 41.1(6) . . ?
Cl4 C1S Cl2 109.1(9) . . ?
Cl4 C1S Cl2S 70.0(8) . . ?
C13 C14 C15 124.3(11) . . ?
C14 C13 C12 119.2(12) . . ?
Cl1S Cl4 Cl2S 122.4(9) . . ?
Cl1S Cl4 C1S 70.7(8) . . ?
C1S Cl4 Cl2S 58.9(7) . . ?

loop_
_geom_bond_atom_site_label_1
_geom_bond_atom_site_label_2
_geom_bond_distance
_geom_bond_site_symmetry_2
_geom_bond_publ_flag
Pt1 S1 2.3120(14) . ?
Pt1 Cl1 2.3664(12) . ?
Pt1 C10 1.921(6) . ?
Pt1 C1 1.999(5) . ?
S1 C19 1.685(5) . ?
N1 C1 1.252(6) . ?
N1 C2 1.410(6) . ?
N2 C1 1.478(6) . ?
N2 C19 1.323(6) . ?
N2 N4 1.389(5) . ?
C10 N5 1.154(6) . ?
N5 C11 1.388(7) . ?
Cl1S Cl2 1.929(16) . ?
Cl1S C1S 1.667(11) . ?
Cl1S Cl4 1.161(15) . ?
N3 C19 1.345(6) . ?
N3 C20 1.366(6) . ?
N3 C21 1.449(7) . ?
N4 C20 1.292(7) . ?
C2 C7 1.390(8) . ?
C2 C3 1.377(8) . ?
C11 C16 1.371(11) . ?
C11 C12 1.375(10) . ?
C7 C6 1.393(10) . ?
C7 C9 1.505(10) . ?
C16 C15 1.404(12) . ?
C16 C18 1.489(12) . ?
Cl2 Cl3S 1.413(16) . ?
Cl2 C1S 1.753(14) . ?
Cl2S Cl3 1.508(13) . ?
Cl2S C1S 1.807(14) . ?
Cl2S Cl4 1.983(16) . ?
Cl3S Cl3 1.544(15) . ?
Cl3S C1S 1.632(13) . ?
Cl3 C1S 1.541(11) . ?
C3 C8 1.488(9) . ?
C3 C4 1.377(9) . ?
C6 C5 1.384(12) . ?
C4 C5 1.341(11) . ?
C12 C13 1.381(11) . ?
C12 C17 1.484(12) . ?
C15 C14 1.391(19) . ?
C1S Cl4 1.640(13) . ?
C14 C13 1.337(19) . ?
